data_4303875
loop_
_publ_author_name
'F. Albert Cotton'
'Carlos A. Murillo'
'Qinliang Zhao'

_publ_section_title
;
Influence of Bonding Mode of the Linkers in the Electronic Communication of
Molecular Pairs Having Dimolybdenum Units Linked by Pseudohalides
;
_journal_name_full 'Inorganic Chemistry'
_journal_page_first 11755
_journal_page_last 11766
_journal_paper_doi 10.1021/ic901826y
_journal_volume 48
_journal_year 2009
_chemical_formula_moiety 'C34 H30 Mo2 N8 O4 S4, 2(C16 H36 N)'
_chemical_formula_sum 'C66 H102 Mo2 N10 O4 S4'
_chemical_formula_weight 1419.70
_chemical_name_common '[Mo2(DaniF)2(NCS)4][Bun4N]2'
_chemical_name_systematic
; 
 ? 
;
_space_group_IT_number 2
_symmetry_cell_setting triclinic
_symmetry_space_group_name_Hall '-P 1'
_symmetry_space_group_name_H-M 'P -1'
_atom_sites_solution_hydrogens geom
_atom_sites_solution_primary direct
_atom_sites_solution_secondary difmap
_audit_creation_method SHELXL-97
_cell_angle_alpha 96.263(3)
_cell_angle_beta 104.917(3)
_cell_angle_gamma 109.220(3)
_cell_formula_units_Z 2
_cell_length_a 12.588(2)
_cell_length_b 14.448(3)
_cell_length_c 22.734(4)
_cell_measurement_reflns_used 11120
_cell_measurement_temperature 213(2)
_cell_measurement_theta_max 25.097
_cell_measurement_theta_min 2.286
_cell_volume 3686.5(12)
_computing_cell_refinement SAINT
_computing_data_collection SMART
_computing_data_reduction SAINT
_computing_molecular_graphics XP
_computing_publication_material CIFTAB
_computing_structure_refinement 'SHELXL-97 (Sheldrick, 1997)'
_computing_structure_solution 'SHELXS-97 (Sheldrick, 1990)'
_diffrn_ambient_temperature 213(2)
_diffrn_measured_fraction_theta_full 0.981
_diffrn_measured_fraction_theta_max 0.981
_diffrn_measurement_device_type 'BRUKER SMART 1000'
_diffrn_measurement_method \w-scans
_diffrn_radiation_monochromator graphite
_diffrn_radiation_source 'fine-focus sealed tube'
_diffrn_radiation_type MoK\a
_diffrn_radiation_wavelength 0.71073
_diffrn_reflns_av_R_equivalents 0.0202
_diffrn_reflns_av_sigmaI/netI 0.0380
_diffrn_reflns_limit_h_max 14
_diffrn_reflns_limit_h_min -14
_diffrn_reflns_limit_k_max 13
_diffrn_reflns_limit_k_min -17
_diffrn_reflns_limit_l_max 27
_diffrn_reflns_limit_l_min -27
_diffrn_reflns_number 23841
_diffrn_reflns_theta_full 25.14
_diffrn_reflns_theta_max 25.14
_diffrn_reflns_theta_min 1.62
_diffrn_standards_number 0
_exptl_absorpt_coefficient_mu 0.503
_exptl_absorpt_correction_T_max 0.9608
_exptl_absorpt_correction_T_min 0.8052
_exptl_absorpt_correction_type multi-scan
_exptl_absorpt_process_details SADABS
_exptl_crystal_colour Purple
_exptl_crystal_density_diffrn 1.279
_exptl_crystal_density_method 'not measured'
_exptl_crystal_description block
_exptl_crystal_F_000 1496
_exptl_crystal_size_max 0.45
_exptl_crystal_size_mid 0.26
_exptl_crystal_size_min 0.08
_refine_diff_density_max 0.997
_refine_diff_density_min -0.440
_refine_diff_density_rms 0.081
_refine_ls_extinction_method none
_refine_ls_goodness_of_fit_ref 1.086
_refine_ls_hydrogen_treatment noref
_refine_ls_matrix_type full
_refine_ls_number_parameters 775
_refine_ls_number_reflns 12933
_refine_ls_number_restraints 0
_refine_ls_restrained_S_all 1.086
_refine_ls_R_factor_all 0.0607
_refine_ls_R_factor_gt 0.0386
_refine_ls_shift/su_max 0.002
_refine_ls_shift/su_mean 0.000
_refine_ls_structure_factor_coef Fsqd
_refine_ls_weighting_details 'calc w=1/[\s^2^(Fo^2^)+(0.0488P)^2^+2.9078P] where P=(Fo^2^+2Fc^2^)/3'
_refine_ls_weighting_scheme calc
_refine_ls_wR_factor_gt 0.0918
_refine_ls_wR_factor_ref 0.1113
_reflns_number_gt 9880
_reflns_number_total 12933
_reflns_threshold_expression >2sigma(I)
_cod_data_source_file ic901826y_si_001_1.cif
_cod_data_source_block 1
_cod_original_cell_volume 3686.4(12)
_cod_database_code 4303875

loop_
_symmetry_equiv_pos_as_xyz
'x, y, z'
'-x, -y, -z'

loop_
_atom_site_label
_atom_site_type_symbol
_atom_site_fract_x
_atom_site_fract_y
_atom_site_fract_z
_atom_site_U_iso_or_equiv
_atom_site_adp_type
_atom_site_occupancy
_atom_site_symmetry_multiplicity
_atom_site_calc_flag
_atom_site_refinement_flags
_atom_site_disorder_assembly
_atom_site_disorder_group
Mo1 Mo -0.02350(3) 0.18261(2) 0.737371(12) 0.03423(9) Uani 1 1 d . . .
Mo2 Mo -0.07087(2) 0.02462(2) 0.715627(12) 0.03099(9) Uani 1 1 d . . .
S1 S 0.33801(10) 0.29059(11) 0.91406(5) 0.0773(4) Uani 1 1 d . . .
S2 S 0.15273(9) -0.06961(9) 0.89312(5) 0.0523(3) Uani 1 1 d . . .
S3 S -0.20462(8) 0.31443(8) 0.87492(5) 0.0500(2) Uani 1 1 d . . .
S4 S -0.35891(9) -0.17659(8) 0.80340(5) 0.0595(3) Uani 1 1 d . . .
N1 N 0.1260(3) 0.2313(2) 0.81866(13) 0.0434(7) Uani 1 1 d . . .
N1S N 0.1135(2) 1.3340(2) 1.07555(12) 0.0336(6) Uani 1 1 d . . .
N2 N 0.0457(2) -0.0077(2) 0.79009(13) 0.0381(7) Uani 1 1 d . . .
N2S N -0.5692(2) 1.0269(2) 0.78497(13) 0.0439(7) Uani 1 1 d . . .
N3 N -0.1225(3) 0.2167(2) 0.79435(14) 0.0447(7) Uani 1 1 d . . .
N4 N -0.2013(3) -0.0386(2) 0.75921(13) 0.0397(7) Uani 1 1 d . . .
N5 N -0.1576(2) 0.1781(2) 0.65620(12) 0.0356(6) Uani 1 1 d . . .
N6 N -0.2050(2) 0.00824(19) 0.63238(11) 0.0306(6) Uani 1 1 d . . .
N7 N 0.0945(2) 0.2063(2) 0.68442(12) 0.0371(7) Uani 1 1 d . . .
N8 N 0.0460(2) 0.0364(2) 0.66132(11) 0.0325(6) Uani 1 1 d . . .
C1 C 0.2143(3) 0.2560(3) 0.85850(16) 0.0414(8) Uani 1 1 d . . .
C2 C 0.0893(3) -0.0337(2) 0.83299(15) 0.0338(7) Uani 1 1 d . . .
C3 C -0.1567(3) 0.2576(3) 0.82745(16) 0.0373(8) Uani 1 1 d . . .
C4 C -0.2665(3) -0.0961(3) 0.77764(15) 0.0385(8) Uani 1 1 d . . .
C50 C -0.2201(3) 0.0899(2) 0.61738(14) 0.0347(7) Uani 1 1 d . . .
H50A H -0.2745 0.0855 0.5797 0.042 Uiso 1 1 calc R . .
C51 C -0.1741(3) 0.2656(3) 0.63940(15) 0.0366(8) Uani 1 1 d . . .
C52 C -0.2665(4) 0.2662(3) 0.59309(18) 0.0627(12) Uani 1 1 d . . .
H52A H -0.3280 0.2056 0.5723 0.075 Uiso 1 1 calc R . .
C53 C -0.2730(5) 0.3536(3) 0.57561(19) 0.0679(13) Uani 1 1 d . . .
H53A H -0.3364 0.3506 0.5426 0.081 Uiso 1 1 calc R . .
C54 C -0.1875(4) 0.4429(3) 0.60642(19) 0.0540(10) Uani 1 1 d . . .
C55 C -0.0960(5) 0.4448(3) 0.6541(3) 0.096(2) Uani 1 1 d . . .
H55A H -0.0367 0.5060 0.6759 0.116 Uiso 1 1 calc R . .
C56 C -0.0892(5) 0.3580(3) 0.6706(2) 0.0866(18) Uani 1 1 d . . .
H56A H -0.0257 0.3617 0.7038 0.104 Uiso 1 1 calc R . .
C57 C -0.2751(5) 0.5365(4) 0.5443(2) 0.0821(16) Uani 1 1 d . . .
H57A H -0.2606 0.6045 0.5399 0.123 Uiso 1 1 calc R . .
H57B H -0.3483 0.5097 0.5533 0.123 Uiso 1 1 calc R . .
H57C H -0.2799 0.4969 0.5063 0.123 Uiso 1 1 calc R . .
C61 C -0.2662(3) -0.0834(2) 0.58758(14) 0.0332(7) Uani 1 1 d . . .
C62 C -0.3156(3) -0.1719(3) 0.60633(16) 0.0400(8) Uani 1 1 d . . .
H62A H -0.3083 -0.1705 0.6482 0.048 Uiso 1 1 calc R . .
C63 C -0.3754(3) -0.2615(3) 0.56339(17) 0.0471(9) Uani 1 1 d . . .
H63A H -0.4093 -0.3197 0.5767 0.057 Uiso 1 1 calc R . .
C64 C -0.3859(3) -0.2665(3) 0.50115(17) 0.0479(9) Uani 1 1 d . . .
C65 C -0.3364(4) -0.1798(3) 0.48203(16) 0.0486(9) Uani 1 1 d . . .
H65A H -0.3432 -0.1816 0.4402 0.058 Uiso 1 1 calc R . .
C66 C -0.2766(3) -0.0901(3) 0.52509(16) 0.0442(9) Uani 1 1 d . . .
H66A H -0.2422 -0.0323 0.5116 0.053 Uiso 1 1 calc R . .
C67 C -0.4647(5) -0.3672(4) 0.3981(2) 0.0869(17) Uani 1 1 d . . .
H67A H -0.5070 -0.4360 0.3767 0.130 Uiso 1 1 calc R . .
H67B H -0.3898 -0.3425 0.3905 0.130 Uiso 1 1 calc R . .
H67C H -0.5102 -0.3279 0.3832 0.130 Uiso 1 1 calc R . .
C70 C 0.1048(3) 0.1278(3) 0.65532(15) 0.0378(8) Uani 1 1 d . . .
H70A H 0.1538 0.1362 0.6303 0.045 Uiso 1 1 calc R . .
C71 C 0.1525(3) 0.3013(3) 0.67087(17) 0.0436(9) Uani 1 1 d . . .
C72 C 0.1310(4) 0.3127(3) 0.6096(2) 0.0708(14) Uani 1 1 d . . .
H72A H 0.0789 0.2585 0.5776 0.085 Uiso 1 1 calc R . .
C73 C 0.1855(5) 0.4030(4) 0.5955(2) 0.0834(17) Uani 1 1 d . . .
H73A H 0.1685 0.4099 0.5543 0.100 Uiso 1 1 calc R . .
C74 C 0.2639(4) 0.4818(3) 0.6416(2) 0.0671(13) Uani 1 1 d . . .
C75 C 0.2842(4) 0.4739(3) 0.7021(2) 0.0662(12) Uani 1 1 d . . .
H75A H 0.3360 0.5288 0.7337 0.079 Uiso 1 1 calc R . .
C76 C 0.2269(4) 0.3830(3) 0.71686(19) 0.0566(11) Uani 1 1 d . . .
H76A H 0.2396 0.3782 0.7584 0.068 Uiso 1 1 calc R . .
C77 C 0.4110(5) 0.6470(3) 0.6667(3) 0.0957(19) Uani 1 1 d . . .
H77A H 0.4406 0.7015 0.6473 0.143 Uiso 1 1 calc R . .
H77B H 0.4735 0.6247 0.6849 0.143 Uiso 1 1 calc R . .
H77C H 0.3821 0.6691 0.6987 0.143 Uiso 1 1 calc R . .
C81 C 0.0547(3) -0.0468(2) 0.62645(14) 0.0317(7) Uani 1 1 d . . .
C82 C 0.0783(3) -0.0455(3) 0.56971(17) 0.0485(10) Uani 1 1 d . . .
H82A H 0.0883 0.0121 0.5536 0.058 Uiso 1 1 calc R . .
C83 C 0.0869(4) -0.1262(3) 0.53753(19) 0.0569(11) Uani 1 1 d . . .
H83A H 0.1033 -0.1230 0.5000 0.068 Uiso 1 1 calc R . .
C84 C 0.0714(4) -0.2128(3) 0.56025(18) 0.0545(11) Uani 1 1 d . . .
C85 C 0.0426(4) -0.2183(3) 0.61445(18) 0.0535(10) Uani 1 1 d . . .
H85A H 0.0279 -0.2774 0.6291 0.064 Uiso 1 1 calc R . .
C86 C 0.0356(3) -0.1348(3) 0.64707(17) 0.0463(9) Uani 1 1 d . . .
H86A H 0.0173 -0.1386 0.6841 0.056 Uiso 1 1 calc R . .
C87 C 0.0880(6) -0.3686(4) 0.5490(3) 0.1001(19) Uani 1 1 d . . .
H87A H 0.0965 -0.4168 0.5197 0.150 Uiso 1 1 calc R . .
H87B H 0.0160 -0.3988 0.5586 0.150 Uiso 1 1 calc R . .
H87C H 0.1541 -0.3471 0.5864 0.150 Uiso 1 1 calc R . .
C91 C 0.0271(3) 1.3865(3) 1.05855(16) 0.0369(8) Uani 1 1 d . . .
H91A H 0.0617 1.4529 1.0852 0.044 Uiso 1 1 calc R . .
H91B H 0.0187 1.3951 1.0161 0.044 Uiso 1 1 calc R . .
C92 C -0.0952(3) 1.3355(3) 1.06335(18) 0.0442(9) Uani 1 1 d . . .
H92A H -0.0889 1.3231 1.1050 0.053 Uiso 1 1 calc R . .
H92B H -0.1347 1.2713 1.0340 0.053 Uiso 1 1 calc R . .
C93 C -0.1684(3) 1.4015(3) 1.04924(19) 0.0508(10) Uani 1 1 d . . .
H93A H -0.1691 1.4169 1.0087 0.061 Uiso 1 1 calc R . .
H93B H -0.2494 1.3632 1.0467 0.061 Uiso 1 1 calc R . .
C94 C -0.1249(4) 1.4989(3) 1.0963(2) 0.0624(12) Uani 1 1 d . . .
H94A H -0.1748 1.5357 1.0834 0.094 Uiso 1 1 calc R . .
H94B H -0.0450 1.5381 1.0989 0.094 Uiso 1 1 calc R . .
H94C H -0.1272 1.4847 1.1363 0.094 Uiso 1 1 calc R . .
C95 C 0.1312(3) 1.3175(3) 1.14175(14) 0.0399(8) Uani 1 1 d . . .
H95A H 0.1905 1.2875 1.1513 0.048 Uiso 1 1 calc R . .
H95B H 0.0576 1.2694 1.1433 0.048 Uiso 1 1 calc R . .
C96 C 0.1690(4) 1.4105(3) 1.19236(16) 0.0516(10) Uani 1 1 d . . .
H96A H 0.1009 1.4276 1.1929 0.062 Uiso 1 1 calc R . .
H96B H 0.2265 1.4666 1.1837 0.062 Uiso 1 1 calc R . .
C97 C 0.2238(5) 1.3908(4) 1.2561(2) 0.0791(15) Uani 1 1 d . . .
H97A H 0.2958 1.3800 1.2559 0.095 Uiso 1 1 calc R . .
H97B H 0.2459 1.4506 1.2877 0.095 Uiso 1 1 calc R . .
C98 C 0.1482(5) 1.3060(4) 1.2739(2) 0.0905(18) Uani 1 1 d . . .
H98A H 0.1904 1.2986 1.3136 0.136 Uiso 1 1 calc R . .
H98B H 0.1258 1.2462 1.2432 0.136 Uiso 1 1 calc R . .
H98C H 0.0785 1.3174 1.2766 0.136 Uiso 1 1 calc R . .
C99 C 0.2283(3) 1.4023(3) 1.06818(16) 0.0389(8) Uani 1 1 d . . .
H99A H 0.2134 1.4069 1.0248 0.047 Uiso 1 1 calc R . .
H99B H 0.2490 1.4689 1.0923 0.047 Uiso 1 1 calc R . .
C100 C 0.3335(3) 1.3724(3) 1.08718(19) 0.0500(10) Uani 1 1 d . . .
H10A H 0.3160 1.3069 1.0626 0.060 Uiso 1 1 calc R . .
H10B H 0.3509 1.3682 1.1307 0.060 Uiso 1 1 calc R . .
C101 C 0.4399(3) 1.4486(3) 1.0775(2) 0.0581(11) Uani 1 1 d . . .
H10C H 0.4230 1.4502 1.0336 0.070 Uiso 1 1 calc R . .
H10D H 0.4538 1.5145 1.1002 0.070 Uiso 1 1 calc R . .
C102 C 0.5504(4) 1.4257(5) 1.0988(3) 0.0991(19) Uani 1 1 d . . .
H10E H 0.6152 1.4764 1.0920 0.149 Uiso 1 1 calc R . .
H10F H 0.5380 1.3614 1.0756 0.149 Uiso 1 1 calc R . .
H10G H 0.5682 1.4248 1.1424 0.149 Uiso 1 1 calc R . .
C103 C 0.0688(3) 1.2305(3) 1.03428(15) 0.0361(8) Uani 1 1 d . . .
H10H H 0.1277 1.2010 1.0472 0.043 Uiso 1 1 calc R . .
H10I H -0.0025 1.1892 1.0418 0.043 Uiso 1 1 calc R . .
C104 C 0.0417(3) 1.2249(3) 0.96509(15) 0.0458(9) Uani 1 1 d . . .
H10J H 0.1128 1.2634 0.9562 0.055 Uiso 1 1 calc R . .
H10K H -0.0176 1.2536 0.9510 0.055 Uiso 1 1 calc R . .
C105 C -0.0037(4) 1.1167(3) 0.93058(18) 0.0598(11) Uani 1 1 d . . .
H10L H -0.0083 1.1156 0.8872 0.072 Uiso 1 1 calc R . .
H10M H 0.0531 1.0871 0.9479 0.072 Uiso 1 1 calc R . .
C106 C -0.1228(6) 1.0532(4) 0.9335(2) 0.104(2) Uani 1 1 d . . .
H10N H -0.1452 0.9858 0.9112 0.156 Uiso 1 1 calc R . .
H10O H -0.1805 1.0803 0.9150 0.156 Uiso 1 1 calc R . .
H10P H -0.1190 1.0529 0.9762 0.156 Uiso 1 1 calc R . .
C107 C -0.6125(3) 1.1111(3) 0.77061(19) 0.0538(10) Uani 1 1 d . . .
H10Q H -0.6691 1.0895 0.7291 0.065 Uiso 1 1 calc R . .
H10R H -0.6539 1.1222 0.7996 0.065 Uiso 1 1 calc R . .
C108 C -0.5164(4) 1.2097(3) 0.7741(2) 0.0729(14) Uani 1 1 d . . .
H10S H -0.4642 1.2357 0.8167 0.087 Uiso 1 1 calc R . .
H10T H -0.4698 1.1982 0.7482 0.087 Uiso 1 1 calc R . .
C109 C -0.5647(5) 1.2849(4) 0.7537(2) 0.0785(14) Uani 1 1 d . . .
H10U H -0.6159 1.2930 0.7777 0.094 Uiso 1 1 calc R . .
H10V H -0.6123 1.2611 0.7102 0.094 Uiso 1 1 calc R . .
C110 C -0.4680(5) 1.3857(4) 0.7617(2) 0.0904(18) Uani 1 1 d . . .
H11A H -0.5031 1.4326 0.7482 0.136 Uiso 1 1 calc R . .
H11B H -0.4184 1.3784 0.7372 0.136 Uiso 1 1 calc R . .
H11C H -0.4212 1.4099 0.8048 0.136 Uiso 1 1 calc R . .
C111 C -0.4777(3) 1.0573(3) 0.84929(17) 0.0502(10) Uani 1 1 d . . .
H11D H -0.4519 1.0020 0.8563 0.060 Uiso 1 1 calc R . .
H11E H -0.4093 1.1136 0.8494 0.060 Uiso 1 1 calc R . .
C112 C -0.5178(4) 1.0858(3) 0.90305(18) 0.0623(12) Uani 1 1 d . . .
H11F H -0.5798 1.0277 0.9069 0.075 Uiso 1 1 calc R . .
H11G H -0.5501 1.1373 0.8953 0.075 Uiso 1 1 calc R . .
C113 C -0.4148(5) 1.1244(4) 0.9631(2) 0.0794(16) Uani 1 1 d . . .
H11H H -0.3829 1.0726 0.9705 0.095 Uiso 1 1 calc R . .
H11I H -0.3528 1.1819 0.9587 0.095 Uiso 1 1 calc R . .
C114 C -0.4505(6) 1.1543(4) 1.0179(2) 0.104(2) Uani 1 1 d . . .
H11J H -0.3830 1.1779 1.0548 0.156 Uiso 1 1 calc R . .
H11K H -0.5110 1.0974 1.0229 0.156 Uiso 1 1 calc R . .
H11L H -0.4803 1.2068 1.0112 0.156 Uiso 1 1 calc R . .
C115 C -0.6782(3) 0.9379(3) 0.78049(18) 0.0528(11) Uani 1 1 d . . .
H11M H -0.7148 0.9572 0.8099 0.063 Uiso 1 1 calc R . .
H11N H -0.7340 0.9229 0.7391 0.063 Uiso 1 1 calc R . .
C116 C -0.6591(4) 0.8444(3) 0.7924(2) 0.0632(12) Uani 1 1 d . . .
H11O H -0.6133 0.8543 0.8356 0.076 Uiso 1 1 calc R . .
H11P H -0.6160 0.8267 0.7662 0.076 Uiso 1 1 calc R . .
C117 C -0.7822(5) 0.7596(4) 0.7775(3) 0.0902(17) Uani 1 1 d . . .
H11Q H -0.8267 0.7819 0.8011 0.108 Uiso 1 1 calc R . .
H11R H -0.8247 0.7488 0.7337 0.108 Uiso 1 1 calc R . .
C118 C -0.7791(7) 0.6684(5) 0.7906(3) 0.122(3) Uani 1 1 d . . .
H11S H -0.8585 0.6204 0.7800 0.184 Uiso 1 1 calc R . .
H11T H -0.7395 0.6776 0.8342 0.184 Uiso 1 1 calc R . .
H11U H -0.7371 0.6445 0.7667 0.184 Uiso 1 1 calc R . .
C119 C -0.5091(3) 1.0021(3) 0.73923(17) 0.0474(9) Uani 1 1 d . . .
H11V H -0.4385 1.0603 0.7445 0.057 Uiso 1 1 calc R . .
H11W H -0.4834 0.9482 0.7502 0.057 Uiso 1 1 calc R . .
C120 C -0.5812(4) 0.9715(4) 0.67116(18) 0.0615(12) Uani 1 1 d . . .
H12A H -0.6529 0.9138 0.6648 0.074 Uiso 1 1 calc R . .
H12B H -0.6040 1.0260 0.6584 0.074 Uiso 1 1 calc R . .
C121 C -0.5110(4) 0.9459(4) 0.6323(2) 0.0725(14) Uani 1 1 d . . .
H12C H -0.4387 1.0037 0.6402 0.087 Uiso 1 1 calc R . .
H12D H -0.4886 0.8918 0.6459 0.087 Uiso 1 1 calc R . .
C122 C -0.5724(5) 0.9155(5) 0.5642(2) 0.101(2) Uani 1 1 d . . .
H12E H -0.5212 0.8998 0.5433 0.151 Uiso 1 1 calc R . .
H12F H -0.5920 0.9696 0.5496 0.151 Uiso 1 1 calc R . .
H12G H -0.6435 0.8576 0.5555 0.151 Uiso 1 1 calc R . .
O5 O -0.1831(3) 0.5342(2) 0.59270(16) 0.0802(10) Uani 1 1 d . . .
O6 O -0.4455(3) -0.3601(2) 0.46320(13) 0.0670(8) Uani 1 1 d . . .
O7 O 0.3188(3) 0.5679(2) 0.62216(18) 0.0934(12) Uani 1 1 d . . .
O8 O 0.0843(3) -0.2888(3) 0.52392(15) 0.0793(10) Uani 1 1 d . . .

loop_
_atom_site_aniso_label
_atom_site_aniso_U_11
_atom_site_aniso_U_22
_atom_site_aniso_U_33
_atom_site_aniso_U_23
_atom_site_aniso_U_13
_atom_site_aniso_U_12
Mo1 0.03956(17) 0.03225(17) 0.03062(15) 0.00562(12) 0.00804(12) 0.01559(13)
Mo2 0.03510(16) 0.03154(17) 0.02979(15) 0.00937(11) 0.01141(12) 0.01487(13)
S1 0.0487(6) 0.1017(10) 0.0558(7) -0.0040(6) -0.0052(5) 0.0188(7)
S2 0.0492(6) 0.0738(7) 0.0484(5) 0.0353(5) 0.0204(4) 0.0301(5)
S3 0.0404(5) 0.0525(6) 0.0585(6) 0.0011(5) 0.0195(4) 0.0193(5)
S4 0.0485(6) 0.0551(7) 0.0782(7) 0.0277(6) 0.0285(5) 0.0125(5)
N1 0.0437(18) 0.0478(19) 0.0358(16) 0.0054(13) 0.0099(14) 0.0165(15)
N1S 0.0329(15) 0.0355(16) 0.0353(14) 0.0114(12) 0.0129(12) 0.0132(12)
N2 0.0421(16) 0.0401(17) 0.0364(15) 0.0115(13) 0.0129(13) 0.0193(14)
N2S 0.0287(15) 0.0492(19) 0.0473(17) 0.0065(14) 0.0105(13) 0.0084(14)
N3 0.0476(18) 0.0479(19) 0.0404(16) 0.0036(14) 0.0097(14) 0.0247(16)
N4 0.0405(17) 0.0455(18) 0.0369(15) 0.0127(13) 0.0158(13) 0.0167(14)
N5 0.0421(16) 0.0309(16) 0.0350(14) 0.0072(12) 0.0085(12) 0.0176(13)
N6 0.0318(14) 0.0284(15) 0.0324(14) 0.0065(11) 0.0102(11) 0.0119(12)
N7 0.0399(16) 0.0341(16) 0.0344(15) 0.0104(12) 0.0097(12) 0.0106(13)
N8 0.0353(15) 0.0333(16) 0.0303(13) 0.0073(11) 0.0103(11) 0.0143(13)
C1 0.045(2) 0.040(2) 0.0398(19) 0.0070(16) 0.0178(17) 0.0133(17)
C2 0.0320(17) 0.0357(19) 0.0396(18) 0.0100(15) 0.0190(15) 0.0133(15)
C3 0.0290(17) 0.036(2) 0.0384(18) 0.0091(15) 0.0021(15) 0.0071(15)
C4 0.0358(19) 0.042(2) 0.0380(18) 0.0055(16) 0.0093(15) 0.0178(17)
C50 0.0354(18) 0.037(2) 0.0315(16) 0.0083(14) 0.0056(14) 0.0161(15)
C51 0.043(2) 0.0317(19) 0.0375(18) 0.0074(14) 0.0103(15) 0.0188(16)
C52 0.078(3) 0.035(2) 0.053(2) 0.0004(18) -0.012(2) 0.021(2)
C53 0.098(4) 0.050(3) 0.048(2) 0.009(2) -0.004(2) 0.040(3)
C54 0.071(3) 0.037(2) 0.061(2) 0.0158(19) 0.018(2) 0.031(2)
C55 0.094(4) 0.033(3) 0.117(4) 0.000(3) -0.029(3) 0.019(3)
C56 0.084(4) 0.044(3) 0.096(4) 0.001(2) -0.030(3) 0.027(3)
C57 0.144(5) 0.068(3) 0.068(3) 0.038(3) 0.040(3) 0.068(3)
C61 0.0329(17) 0.0339(19) 0.0344(17) 0.0057(14) 0.0094(14) 0.0159(15)
C62 0.051(2) 0.034(2) 0.0371(18) 0.0080(15) 0.0130(16) 0.0186(17)
C63 0.059(2) 0.033(2) 0.049(2) 0.0124(16) 0.0156(18) 0.0168(18)
C64 0.056(2) 0.039(2) 0.045(2) 0.0004(16) 0.0083(18) 0.0214(19)
C65 0.066(3) 0.044(2) 0.0347(18) 0.0047(16) 0.0159(18) 0.020(2)
C66 0.055(2) 0.038(2) 0.042(2) 0.0126(16) 0.0205(17) 0.0144(18)
C67 0.121(5) 0.062(3) 0.051(3) -0.016(2) 0.012(3) 0.021(3)
C70 0.0353(18) 0.042(2) 0.0343(17) 0.0109(15) 0.0127(14) 0.0100(16)
C71 0.045(2) 0.034(2) 0.048(2) 0.0110(16) 0.0123(17) 0.0108(17)
C72 0.072(3) 0.055(3) 0.059(3) 0.024(2) 0.002(2) 0.000(2)
C73 0.092(4) 0.061(3) 0.072(3) 0.035(3) 0.011(3) 0.002(3)
C74 0.067(3) 0.046(3) 0.085(3) 0.030(2) 0.024(3) 0.012(2)
C75 0.069(3) 0.038(2) 0.072(3) -0.003(2) 0.014(2) 0.007(2)
C76 0.071(3) 0.038(2) 0.049(2) 0.0069(18) 0.012(2) 0.011(2)
C77 0.100(4) 0.040(3) 0.133(5) 0.006(3) 0.060(4) -0.006(3)
C81 0.0270(16) 0.0362(19) 0.0306(16) 0.0065(14) 0.0071(13) 0.0119(14)
C82 0.054(2) 0.042(2) 0.045(2) 0.0068(17) 0.0228(18) 0.0074(18)
C83 0.068(3) 0.046(3) 0.054(2) 0.0031(19) 0.031(2) 0.011(2)
C84 0.050(2) 0.059(3) 0.050(2) -0.0141(19) 0.0120(19) 0.026(2)
C85 0.068(3) 0.041(2) 0.052(2) 0.0110(18) 0.012(2) 0.026(2)
C86 0.062(2) 0.044(2) 0.0393(19) 0.0100(16) 0.0199(18) 0.0249(19)
C87 0.130(5) 0.064(4) 0.108(5) 0.011(3) 0.035(4) 0.042(4)
C91 0.0357(18) 0.039(2) 0.0406(18) 0.0120(15) 0.0135(15) 0.0172(16)
C92 0.0341(19) 0.042(2) 0.058(2) 0.0117(17) 0.0170(17) 0.0137(17)
C93 0.036(2) 0.055(3) 0.067(3) 0.013(2) 0.0206(18) 0.0201(19)
C94 0.052(3) 0.054(3) 0.088(3) 0.010(2) 0.033(2) 0.023(2)
C95 0.043(2) 0.044(2) 0.0327(17) 0.0135(15) 0.0124(15) 0.0139(17)
C96 0.058(2) 0.049(2) 0.0372(19) 0.0076(17) 0.0124(17) 0.0087(19)
C97 0.090(4) 0.075(3) 0.049(3) 0.007(2) 0.014(2) 0.010(3)
C98 0.131(5) 0.079(4) 0.054(3) 0.020(3) 0.031(3) 0.025(3)
C99 0.0338(18) 0.041(2) 0.0403(18) 0.0132(15) 0.0116(15) 0.0097(16)
C100 0.037(2) 0.057(3) 0.059(2) 0.0157(19) 0.0152(18) 0.0205(19)
C101 0.037(2) 0.066(3) 0.064(3) 0.002(2) 0.0166(19) 0.014(2)
C102 0.044(3) 0.105(5) 0.146(5) 0.011(4) 0.030(3) 0.030(3)
C103 0.0349(18) 0.0354(19) 0.0406(18) 0.0102(15) 0.0124(15) 0.0153(15)
C104 0.056(2) 0.048(2) 0.0376(19) 0.0116(16) 0.0191(17) 0.0191(19)
C105 0.093(3) 0.055(3) 0.041(2) 0.0081(18) 0.026(2) 0.036(2)
C106 0.136(5) 0.072(4) 0.052(3) -0.006(2) 0.031(3) -0.024(3)
C107 0.041(2) 0.059(3) 0.055(2) 0.0032(19) 0.0055(18) 0.020(2)
C108 0.052(3) 0.058(3) 0.086(3) 0.012(2) -0.004(2) 0.012(2)
C109 0.077(3) 0.076(4) 0.073(3) 0.018(3) 0.012(3) 0.025(3)
C110 0.093(4) 0.067(3) 0.078(3) 0.020(3) -0.001(3) 0.008(3)
C111 0.036(2) 0.050(2) 0.049(2) 0.0094(18) 0.0042(16) 0.0031(18)
C112 0.065(3) 0.056(3) 0.052(2) 0.004(2) 0.012(2) 0.013(2)
C113 0.087(4) 0.065(3) 0.051(3) 0.010(2) 0.006(2) -0.002(3)
C114 0.150(6) 0.075(4) 0.053(3) 0.005(3) 0.021(3) 0.012(4)
C115 0.032(2) 0.057(3) 0.055(2) -0.0052(19) 0.0182(17) -0.0003(18)
C116 0.063(3) 0.057(3) 0.066(3) 0.010(2) 0.036(2) 0.007(2)
C117 0.097(4) 0.065(4) 0.118(5) 0.022(3) 0.050(4) 0.028(3)
C118 0.154(6) 0.094(5) 0.172(7) 0.051(5) 0.113(6) 0.057(5)
C119 0.0349(19) 0.056(2) 0.056(2) 0.0165(19) 0.0204(17) 0.0169(18)
C120 0.048(2) 0.088(3) 0.052(2) 0.012(2) 0.0171(19) 0.029(2)
C121 0.064(3) 0.108(4) 0.062(3) 0.021(3) 0.029(2) 0.046(3)
C122 0.093(4) 0.178(7) 0.058(3) 0.023(3) 0.028(3) 0.081(4)
O5 0.104(3) 0.0441(18) 0.099(2) 0.0286(17) 0.018(2) 0.0413(18)
O6 0.093(2) 0.0412(17) 0.0488(16) -0.0035(12) 0.0062(15) 0.0184(16)
O7 0.097(3) 0.052(2) 0.115(3) 0.038(2) 0.031(2) 0.0029(19)
O8 0.105(3) 0.060(2) 0.077(2) -0.0016(17) 0.032(2) 0.038(2)

loop_
_atom_type_symbol
_atom_type_description
_atom_type_scat_dispersion_real
_atom_type_scat_dispersion_imag
_atom_type_scat_source
C C 0.0033 0.0016 'International Tables Vol C Tables 4.2.6.8 and 6.1.1.4'
H H 0.0000 0.0000 'International Tables Vol C Tables 4.2.6.8 and 6.1.1.4'
N N 0.0061 0.0033 'International Tables Vol C Tables 4.2.6.8 and 6.1.1.4'
O O 0.0106 0.0060 'International Tables Vol C Tables 4.2.6.8 and 6.1.1.4'
S S 0.1246 0.1234 'International Tables Vol C Tables 4.2.6.8 and 6.1.1.4'
Mo Mo -1.6832 0.6857 'International Tables Vol C Tables 4.2.6.8 and 6.1.1.4'

loop_
_geom_angle_atom_site_label_1
_geom_angle_atom_site_label_2
_geom_angle_atom_site_label_3
_geom_angle
_geom_angle_site_symmetry_1
_geom_angle_site_symmetry_3
_geom_angle_publ_flag
N7 Mo1 N1 88.01(11) . . ?
N7 Mo1 Mo2 92.10(8) . . ?
N1 Mo1 Mo2 103.68(9) . . ?
N7 Mo1 N5 88.02(11) . . ?
N1 Mo1 N5 163.74(11) . . ?
Mo2 Mo1 N5 92.21(7) . . ?
N7 Mo1 N3 158.96(12) . . ?
N1 Mo1 N3 88.18(11) . . ?
Mo2 Mo1 N3 108.90(9) . . ?
N5 Mo1 N3 89.89(11) . . ?
N6 Mo2 Mo1 92.27(7) . . ?
N6 Mo2 N8 87.39(10) . . ?
Mo1 Mo2 N8 92.31(7) . . ?
N6 Mo2 N4 90.70(10) . . ?
Mo1 Mo2 N4 106.67(8) . . ?
N8 Mo2 N4 160.99(11) . . ?
N6 Mo2 N2 162.33(11) . . ?
Mo1 Mo2 N2 105.40(8) . . ?
N8 Mo2 N2 91.71(10) . . ?
N4 Mo2 N2 84.43(11) . . ?
C1 N1 Mo1 172.3(3) . . ?
C91 N1S C103 112.0(3) . . ?
C91 N1S C99 105.5(2) . . ?
C103 N1S C99 111.3(3) . . ?
C91 N1S C95 111.3(3) . . ?
C103 N1S C95 105.6(2) . . ?
C99 N1S C95 111.3(2) . . ?
C2 N2 Mo2 167.1(3) . . ?
C115 N2S C119 110.8(3) . . ?
C115 N2S C107 105.8(3) . . ?
C119 N2S C107 111.2(3) . . ?
C115 N2S C111 111.7(3) . . ?
C119 N2S C111 106.4(3) . . ?
C107 N2S C111 111.0(3) . . ?
C3 N3 Mo1 163.9(3) . . ?
C4 N4 Mo2 161.3(3) . . ?
C50 N5 C51 119.4(3) . . ?
C50 N5 Mo1 117.2(2) . . ?
C51 N5 Mo1 123.1(2) . . ?
C50 N6 C61 118.3(3) . . ?
C50 N6 Mo2 118.2(2) . . ?
C61 N6 Mo2 122.8(2) . . ?
C70 N7 C71 116.8(3) . . ?
C70 N7 Mo1 118.3(2) . . ?
C71 N7 Mo1 124.3(2) . . ?
C70 N8 C81 118.7(3) . . ?
C70 N8 Mo2 116.7(2) . . ?
C81 N8 Mo2 124.2(2) . . ?
N1 C1 S1 179.8(4) . . ?
N2 C2 S2 179.1(3) . . ?
N3 C3 S3 179.2(3) . . ?
N4 C4 S4 179.6(4) . . ?
N6 C50 N5 119.9(3) . . ?
N6 C50 H50A 120.1 . . ?
N5 C50 H50A 120.1 . . ?
C52 C51 C56 115.9(4) . . ?
C52 C51 N5 125.3(3) . . ?
C56 C51 N5 118.8(3) . . ?
C51 C52 C53 122.6(4) . . ?
C51 C52 H52A 118.7 . . ?
C53 C52 H52A 118.7 . . ?
C54 C53 C52 120.1(4) . . ?
C54 C53 H53A 120.0 . . ?
C52 C53 H53A 120.0 . . ?
C53 C54 C55 118.6(4) . . ?
C53 C54 O5 125.4(4) . . ?
C55 C54 O5 116.0(4) . . ?
C54 C55 C56 121.1(4) . . ?
C54 C55 H55A 119.5 . . ?
C56 C55 H55A 119.5 . . ?
C55 C56 C51 121.7(4) . . ?
C55 C56 H56A 119.2 . . ?
C51 C56 H56A 119.2 . . ?
O5 C57 H57A 109.5 . . ?
O5 C57 H57B 109.5 . . ?
H57A C57 H57B 109.5 . . ?
O5 C57 H57C 109.5 . . ?
H57A C57 H57C 109.5 . . ?
H57B C57 H57C 109.5 . . ?
C66 C61 C62 117.3(3) . . ?
C66 C61 N6 122.8(3) . . ?
C62 C61 N6 119.9(3) . . ?
C63 C62 C61 120.6(3) . . ?
C63 C62 H62A 119.7 . . ?
C61 C62 H62A 119.7 . . ?
C64 C63 C62 121.2(3) . . ?
C64 C63 H63A 119.4 . . ?
C62 C63 H63A 119.4 . . ?
O6 C64 C65 125.4(3) . . ?
O6 C64 C63 115.8(3) . . ?
C65 C64 C63 118.8(3) . . ?
C64 C65 C66 119.9(3) . . ?
C64 C65 H65A 120.1 . . ?
C66 C65 H65A 120.1 . . ?
C65 C66 C61 122.1(3) . . ?
C65 C66 H66A 118.9 . . ?
C61 C66 H66A 118.9 . . ?
O6 C67 H67A 109.5 . . ?
O6 C67 H67B 109.5 . . ?
H67A C67 H67B 109.5 . . ?
O6 C67 H67C 109.5 . . ?
H67A C67 H67C 109.5 . . ?
H67B C67 H67C 109.5 . . ?
N7 C70 N8 120.5(3) . . ?
N7 C70 H70A 119.8 . . ?
N8 C70 H70A 119.8 . . ?
C76 C71 C72 118.1(4) . . ?
C76 C71 N7 121.9(3) . . ?
C72 C71 N7 119.9(3) . . ?
C73 C72 C71 121.0(4) . . ?
C73 C72 H72A 119.5 . . ?
C71 C72 H72A 119.5 . . ?
C74 C73 C72 120.1(4) . . ?
C74 C73 H73A 119.9 . . ?
C72 C73 H73A 119.9 . . ?
C73 C74 C75 120.2(4) . . ?
C73 C74 O7 115.6(4) . . ?
C75 C74 O7 124.2(4) . . ?
C74 C75 C76 119.9(4) . . ?
C74 C75 H75A 120.1 . . ?
C76 C75 H75A 120.1 . . ?
C71 C76 C75 120.6(4) . . ?
C71 C76 H76A 119.7 . . ?
C75 C76 H76A 119.7 . . ?
O7 C77 H77A 109.5 . . ?
O7 C77 H77B 109.5 . . ?
H77A C77 H77B 109.5 . . ?
O7 C77 H77C 109.5 . . ?
H77A C77 H77C 109.5 . . ?
H77B C77 H77C 109.5 . . ?
C86 C81 C82 117.0(3) . . ?
C86 C81 N8 120.0(3) . . ?
C82 C81 N8 123.1(3) . . ?
C83 C82 C81 121.8(4) . . ?
C83 C82 H82A 119.1 . . ?
C81 C82 H82A 119.1 . . ?
C82 C83 C84 120.3(4) . . ?
C82 C83 H83A 119.9 . . ?
C84 C83 H83A 119.9 . . ?
C85 C84 C83 119.6(4) . . ?
C85 C84 O8 125.6(4) . . ?
C83 C84 O8 114.8(4) . . ?
C84 C85 C86 119.3(4) . . ?
C84 C85 H85A 120.3 . . ?
C86 C85 H85A 120.3 . . ?
C81 C86 C85 122.0(3) . . ?
C81 C86 H86A 119.0 . . ?
C85 C86 H86A 119.0 . . ?
O8 C87 H87A 109.5 . . ?
O8 C87 H87B 109.5 . . ?
H87A C87 H87B 109.5 . . ?
O8 C87 H87C 109.5 . . ?
H87A C87 H87C 109.5 . . ?
H87B C87 H87C 109.5 . . ?
C92 C91 N1S 116.8(3) . . ?
C92 C91 H91A 108.1 . . ?
N1S C91 H91A 108.1 . . ?
C92 C91 H91B 108.1 . . ?
N1S C91 H91B 108.1 . . ?
H91A C91 H91B 107.3 . . ?
C91 C92 C93 110.2(3) . . ?
C91 C92 H92A 109.6 . . ?
C93 C92 H92A 109.6 . . ?
C91 C92 H92B 109.6 . . ?
C93 C92 H92B 109.6 . . ?
H92A C92 H92B 108.1 . . ?
C94 C93 C92 115.2(3) . . ?
C94 C93 H93A 108.5 . . ?
C92 C93 H93A 108.5 . . ?
C94 C93 H93B 108.5 . . ?
C92 C93 H93B 108.5 . . ?
H93A C93 H93B 107.5 . . ?
C93 C94 H94A 109.5 . . ?
C93 C94 H94B 109.5 . . ?
H94A C94 H94B 109.5 . . ?
C93 C94 H94C 109.5 . . ?
H94A C94 H94C 109.5 . . ?
H94B C94 H94C 109.5 . . ?
N1S C95 C96 116.0(3) . . ?
N1S C95 H95A 108.3 . . ?
C96 C95 H95A 108.3 . . ?
N1S C95 H95B 108.3 . . ?
C96 C95 H95B 108.3 . . ?
H95A C95 H95B 107.4 . . ?
C95 C96 C97 109.8(4) . . ?
C95 C96 H96A 109.7 . . ?
C97 C96 H96A 109.7 . . ?
C95 C96 H96B 109.7 . . ?
C97 C96 H96B 109.7 . . ?
H96A C96 H96B 108.2 . . ?
C98 C97 C96 115.4(4) . . ?
C98 C97 H97A 108.4 . . ?
C96 C97 H97A 108.4 . . ?
C98 C97 H97B 108.4 . . ?
C96 C97 H97B 108.4 . . ?
H97A C97 H97B 107.5 . . ?
C97 C98 H98A 109.5 . . ?
C97 C98 H98B 109.5 . . ?
H98A C98 H98B 109.5 . . ?
C97 C98 H98C 109.5 . . ?
H98A C98 H98C 109.5 . . ?
H98B C98 H98C 109.5 . . ?
C100 C99 N1S 117.0(3) . . ?
C100 C99 H99A 108.1 . . ?
N1S C99 H99A 108.1 . . ?
C100 C99 H99B 108.1 . . ?
N1S C99 H99B 108.1 . . ?
H99A C99 H99B 107.3 . . ?
C99 C100 C101 110.1(3) . . ?
C99 C100 H10A 109.6 . . ?
C101 C100 H10A 109.6 . . ?
C99 C100 H10B 109.6 . . ?
C101 C100 H10B 109.6 . . ?
H10A C100 H10B 108.2 . . ?
C102 C101 C100 112.7(4) . . ?
C102 C101 H10C 109.0 . . ?
C100 C101 H10C 109.0 . . ?
C102 C101 H10D 109.0 . . ?
C100 C101 H10D 109.0 . . ?
H10C C101 H10D 107.8 . . ?
C101 C102 H10E 109.5 . . ?
C101 C102 H10F 109.5 . . ?
H10E C102 H10F 109.5 . . ?
C101 C102 H10G 109.5 . . ?
H10E C102 H10G 109.5 . . ?
H10F C102 H10G 109.5 . . ?
C104 C103 N1S 116.8(3) . . ?
C104 C103 H10H 108.1 . . ?
N1S C103 H10H 108.1 . . ?
C104 C103 H10I 108.1 . . ?
N1S C103 H10I 108.1 . . ?
H10H C103 H10I 107.3 . . ?
C103 C104 C105 110.2(3) . . ?
C103 C104 H10J 109.6 . . ?
C105 C104 H10J 109.6 . . ?
C103 C104 H10K 109.6 . . ?
C105 C104 H10K 109.6 . . ?
H10J C104 H10K 108.1 . . ?
C106 C105 C104 114.2(4) . . ?
C106 C105 H10L 108.7 . . ?
C104 C105 H10L 108.7 . . ?
C106 C105 H10M 108.7 . . ?
C104 C105 H10M 108.7 . . ?
H10L C105 H10M 107.6 . . ?
C105 C106 H10N 109.5 . . ?
C105 C106 H10O 109.5 . . ?
H10N C106 H10O 109.5 . . ?
C105 C106 H10P 109.5 . . ?
H10N C106 H10P 109.5 . . ?
H10O C106 H10P 109.5 . . ?
C108 C107 N2S 115.0(3) . . ?
C108 C107 H10Q 108.5 . . ?
N2S C107 H10Q 108.5 . . ?
C108 C107 H10R 108.5 . . ?
N2S C107 H10R 108.5 . . ?
H10Q C107 H10R 107.5 . . ?
C109 C108 C107 112.4(4) . . ?
C109 C108 H10S 109.1 . . ?
C107 C108 H10S 109.1 . . ?
C109 C108 H10T 109.1 . . ?
C107 C108 H10T 109.1 . . ?
H10S C108 H10T 107.9 . . ?
C108 C109 C110 112.1(4) . . ?
C108 C109 H10U 109.2 . . ?
C110 C109 H10U 109.2 . . ?
C108 C109 H10V 109.2 . . ?
C110 C109 H10V 109.2 . . ?
H10U C109 H10V 107.9 . . ?
C109 C110 H11A 109.5 . . ?
C109 C110 H11B 109.5 . . ?
H11A C110 H11B 109.5 . . ?
C109 C110 H11C 109.5 . . ?
H11A C110 H11C 109.5 . . ?
H11B C110 H11C 109.5 . . ?
C112 C111 N2S 116.0(3) . . ?
C112 C111 H11D 108.3 . . ?
N2S C111 H11D 108.3 . . ?
C112 C111 H11E 108.3 . . ?
N2S C111 H11E 108.3 . . ?
H11D C111 H11E 107.4 . . ?
C111 C112 C113 110.4(4) . . ?
C111 C112 H11F 109.6 . . ?
C113 C112 H11F 109.6 . . ?
C111 C112 H11G 109.6 . . ?
C113 C112 H11G 109.6 . . ?
H11F C112 H11G 108.1 . . ?
C114 C113 C112 112.3(5) . . ?
C114 C113 H11H 109.1 . . ?
C112 C113 H11H 109.1 . . ?
C114 C113 H11I 109.1 . . ?
C112 C113 H11I 109.1 . . ?
H11H C113 H11I 107.9 . . ?
C113 C114 H11J 109.5 . . ?
C113 C114 H11K 109.5 . . ?
H11J C114 H11K 109.5 . . ?
C113 C114 H11L 109.5 . . ?
H11J C114 H11L 109.5 . . ?
H11K C114 H11L 109.5 . . ?
C116 C115 N2S 116.3(3) . . ?
C116 C115 H11M 108.2 . . ?
N2S C115 H11M 108.2 . . ?
C116 C115 H11N 108.2 . . ?
N2S C115 H11N 108.2 . . ?
H11M C115 H11N 107.4 . . ?
C115 C116 C117 108.0(4) . . ?
C115 C116 H11O 110.1 . . ?
C117 C116 H11O 110.1 . . ?
C115 C116 H11P 110.1 . . ?
C117 C116 H11P 110.1 . . ?
H11O C116 H11P 108.4 . . ?
C118 C117 C116 114.9(6) . . ?
C118 C117 H11Q 108.5 . . ?
C116 C117 H11Q 108.5 . . ?
C118 C117 H11R 108.5 . . ?
C116 C117 H11R 108.5 . . ?
H11Q C117 H11R 107.5 . . ?
C117 C118 H11S 109.5 . . ?
C117 C118 H11T 109.5 . . ?
H11S C118 H11T 109.5 . . ?
C117 C118 H11U 109.5 . . ?
H11S C118 H11U 109.5 . . ?
H11T C118 H11U 109.5 . . ?
C120 C119 N2S 116.9(3) . . ?
C120 C119 H11V 108.1 . . ?
N2S C119 H11V 108.1 . . ?
C120 C119 H11W 108.1 . . ?
N2S C119 H11W 108.1 . . ?
H11V C119 H11W 107.3 . . ?
C121 C120 C119 110.3(3) . . ?
C121 C120 H12A 109.6 . . ?
C119 C120 H12A 109.6 . . ?
C121 C120 H12B 109.6 . . ?
C119 C120 H12B 109.6 . . ?
H12A C120 H12B 108.1 . . ?
C122 C121 C120 115.4(4) . . ?
C122 C121 H12C 108.4 . . ?
C120 C121 H12C 108.4 . . ?
C122 C121 H12D 108.4 . . ?
C120 C121 H12D 108.4 . . ?
H12C C121 H12D 107.5 . . ?
C121 C122 H12E 109.5 . . ?
C121 C122 H12F 109.5 . . ?
H12E C122 H12F 109.5 . . ?
C121 C122 H12G 109.5 . . ?
H12E C122 H12G 109.5 . . ?
H12F C122 H12G 109.5 . . ?
C54 O5 C57 118.4(4) . . ?
C64 O6 C67 117.3(3) . . ?
C74 O7 C77 118.0(4) . . ?
C87 O8 C84 116.6(4) . . ?

loop_
_geom_bond_atom_site_label_1
_geom_bond_atom_site_label_2
_geom_bond_distance
_geom_bond_site_symmetry_2
_geom_bond_publ_flag
Mo1 N7 2.109(3) . ?
Mo1 N1 2.123(3) . ?
Mo1 Mo2 2.1251(6) . ?
Mo1 N5 2.135(3) . ?
Mo1 N3 2.138(3) . ?
Mo2 N6 2.117(3) . ?
Mo2 N8 2.129(3) . ?
Mo2 N4 2.135(3) . ?
Mo2 N2 2.141(3) . ?
S1 C1 1.615(4) . ?
S2 C2 1.625(4) . ?
S3 C3 1.634(4) . ?
S4 C4 1.630(4) . ?
N1 C1 1.155(4) . ?
N1S C91 1.516(4) . ?
N1S C103 1.518(4) . ?
N1S C99 1.520(4) . ?
N1S C95 1.521(4) . ?
N2 C2 1.155(4) . ?
N2S C115 1.511(4) . ?
N2S C119 1.512(5) . ?
N2S C107 1.521(5) . ?
N2S C111 1.523(4) . ?
N3 C3 1.157(4) . ?
N4 C4 1.159(4) . ?
N5 C50 1.326(4) . ?
N5 C51 1.423(4) . ?
N6 C50 1.322(4) . ?
N6 C61 1.419(4) . ?
N7 C70 1.311(4) . ?
N7 C71 1.436(4) . ?
N8 C70 1.325(4) . ?
N8 C81 1.417(4) . ?
C50 H50A 0.9300 . ?
C51 C52 1.357(5) . ?
C51 C56 1.375(5) . ?
C52 C53 1.385(5) . ?
C52 H52A 0.9300 . ?
C53 C54 1.347(6) . ?
C53 H53A 0.9300 . ?
C54 C55 1.353(6) . ?
C54 O5 1.375(4) . ?
C55 C56 1.371(6) . ?
C55 H55A 0.9300 . ?
C56 H56A 0.9300 . ?
C57 O5 1.389(6) . ?
C57 H57A 0.9600 . ?
C57 H57B 0.9600 . ?
C57 H57C 0.9600 . ?
C61 C66 1.382(5) . ?
C61 C62 1.391(5) . ?
C62 C63 1.379(5) . ?
C62 H62A 0.9300 . ?
C63 C64 1.379(5) . ?
C63 H63A 0.9300 . ?
C64 O6 1.371(4) . ?
C64 C65 1.375(5) . ?
C65 C66 1.381(5) . ?
C65 H65A 0.9300 . ?
C66 H66A 0.9300 . ?
C67 O6 1.423(5) . ?
C67 H67A 0.9600 . ?
C67 H67B 0.9600 . ?
C67 H67C 0.9600 . ?
C70 H70A 0.9300 . ?
C71 C76 1.365(5) . ?
C71 C72 1.387(5) . ?
C72 C73 1.374(6) . ?
C72 H72A 0.9300 . ?
C73 C74 1.355(6) . ?
C73 H73A 0.9300 . ?
C74 C75 1.359(6) . ?
C74 O7 1.389(5) . ?
C75 C76 1.397(6) . ?
C75 H75A 0.9300 . ?
C76 H76A 0.9300 . ?
C77 O7 1.395(6) . ?
C77 H77A 0.9600 . ?
C77 H77B 0.9600 . ?
C77 H77C 0.9600 . ?
C81 C86 1.372(5) . ?
C81 C82 1.397(5) . ?
C82 C83 1.357(5) . ?
C82 H82A 0.9300 . ?
C83 C84 1.380(6) . ?
C83 H83A 0.9300 . ?
C84 C85 1.374(6) . ?
C84 O8 1.380(5) . ?
C85 C86 1.387(5) . ?
C85 H85A 0.9300 . ?
C86 H86A 0.9300 . ?
C87 O8 1.349(6) . ?
C87 H87A 0.9600 . ?
C87 H87B 0.9600 . ?
C87 H87C 0.9600 . ?
C91 C92 1.511(5) . ?
C91 H91A 0.9700 . ?
C91 H91B 0.9700 . ?
C92 C93 1.534(5) . ?
C92 H92A 0.9700 . ?
C92 H92B 0.9700 . ?
C93 C94 1.512(5) . ?
C93 H93A 0.9700 . ?
C93 H93B 0.9700 . ?
C94 H94A 0.9600 . ?
C94 H94B 0.9600 . ?
C94 H94C 0.9600 . ?
C95 C96 1.522(5) . ?
C95 H95A 0.9700 . ?
C95 H95B 0.9700 . ?
C96 C97 1.536(6) . ?
C96 H96A 0.9700 . ?
C96 H96B 0.9700 . ?
C97 C98 1.452(6) . ?
C97 H97A 0.9700 . ?
C97 H97B 0.9700 . ?
C98 H98A 0.9600 . ?
C98 H98B 0.9600 . ?
C98 H98C 0.9600 . ?
C99 C100 1.500(5) . ?
C99 H99A 0.9700 . ?
C99 H99B 0.9700 . ?
C100 C101 1.513(5) . ?
C100 H10A 0.9700 . ?
C100 H10B 0.9700 . ?
C101 C102 1.505(6) . ?
C101 H10C 0.9700 . ?
C101 H10D 0.9700 . ?
C102 H10E 0.9600 . ?
C102 H10F 0.9600 . ?
C102 H10G 0.9600 . ?
C103 C104 1.508(4) . ?
C103 H10H 0.9700 . ?
C103 H10I 0.9700 . ?
C104 C105 1.516(5) . ?
C104 H10J 0.9700 . ?
C104 H10K 0.9700 . ?
C105 C106 1.502(7) . ?
C105 H10L 0.9700 . ?
C105 H10M 0.9700 . ?
C106 H10N 0.9600 . ?
C106 H10O 0.9600 . ?
C106 H10P 0.9600 . ?
C107 C108 1.513(6) . ?
C107 H10Q 0.9700 . ?
C107 H10R 0.9700 . ?
C108 C109 1.471(6) . ?
C108 H10S 0.9700 . ?
C108 H10T 0.9700 . ?
C109 C110 1.515(6) . ?
C109 H10U 0.9700 . ?
C109 H10V 0.9700 . ?
C110 H11A 0.9600 . ?
C110 H11B 0.9600 . ?
C110 H11C 0.9600 . ?
C111 C112 1.504(6) . ?
C111 H11D 0.9700 . ?
C111 H11E 0.9700 . ?
C112 C113 1.517(6) . ?
C112 H11F 0.9700 . ?
C112 H11G 0.9700 . ?
C113 C114 1.496(7) . ?
C113 H11H 0.9700 . ?
C113 H11I 0.9700 . ?
C114 H11J 0.9600 . ?
C114 H11K 0.9600 . ?
C114 H11L 0.9600 . ?
C115 C116 1.489(6) . ?
C115 H11M 0.9700 . ?
C115 H11N 0.9700 . ?
C116 C117 1.552(6) . ?
C116 H11O 0.9700 . ?
C116 H11P 0.9700 . ?
C117 C118 1.392(7) . ?
C117 H11Q 0.9700 . ?
C117 H11R 0.9700 . ?
C118 H11S 0.9600 . ?
C118 H11T 0.9600 . ?
C118 H11U 0.9600 . ?
C119 C120 1.509(5) . ?
C119 H11V 0.9700 . ?
C119 H11W 0.9700 . ?
C120 C121 1.497(6) . ?
C120 H12A 0.9700 . ?
C120 H12B 0.9700 . ?
C121 C122 1.485(6) . ?
C121 H12C 0.9700 . ?
C121 H12D 0.9700 . ?
C122 H12E 0.9600 . ?
C122 H12F 0.9600 . ?
C122 H12G 0.9600 . ?

loop_
_geom_torsion_atom_site_label_1
_geom_torsion_atom_site_label_2
_geom_torsion_atom_site_label_3
_geom_torsion_atom_site_label_4
_geom_torsion
_geom_torsion_site_symmetry_1
_geom_torsion_site_symmetry_2
_geom_torsion_site_symmetry_3
_geom_torsion_site_symmetry_4
_geom_torsion_publ_flag
N7 Mo1 Mo2 N6 -86.89(10) . . . . ?
N1 Mo1 Mo2 N6 -175.36(11) . . . . ?
N5 Mo1 Mo2 N6 1.21(10) . . . . ?
N3 Mo1 Mo2 N6 91.85(11) . . . . ?
N7 Mo1 Mo2 N8 0.58(10) . . . . ?
N1 Mo1 Mo2 N8 -87.88(11) . . . . ?
N5 Mo1 Mo2 N8 88.68(10) . . . . ?
N3 Mo1 Mo2 N8 179.33(11) . . . . ?
N7 Mo1 Mo2 N4 -178.31(10) . . . . ?
N1 Mo1 Mo2 N4 93.23(11) . . . . ?
N5 Mo1 Mo2 N4 -90.21(11) . . . . ?
N3 Mo1 Mo2 N4 0.44(11) . . . . ?
N7 Mo1 Mo2 N2 92.99(11) . . . . ?
N1 Mo1 Mo2 N2 4.53(11) . . . . ?
N5 Mo1 Mo2 N2 -178.91(11) . . . . ?
N3 Mo1 Mo2 N2 -88.27(11) . . . . ?
N6 Mo2 N2 C2 -69.0(14) . . . . ?
Mo1 Mo2 N2 C2 111.4(13) . . . . ?
N8 Mo2 N2 C2 -155.7(13) . . . . ?
N4 Mo2 N2 C2 5.6(13) . . . . ?
N7 Mo1 N3 C3 -17.5(12) . . . . ?
N1 Mo1 N3 C3 62.2(10) . . . . ?
Mo2 Mo1 N3 C3 166.0(10) . . . . ?
N5 Mo1 N3 C3 -101.7(10) . . . . ?
N6 Mo2 N4 C4 96.2(8) . . . . ?
Mo1 Mo2 N4 C4 -171.2(8) . . . . ?
N8 Mo2 N4 C4 12.2(10) . . . . ?
N2 Mo2 N4 C4 -66.7(8) . . . . ?
N7 Mo1 N5 C50 88.1(2) . . . . ?
N1 Mo1 N5 C50 164.0(3) . . . . ?
Mo2 Mo1 N5 C50 -4.0(2) . . . . ?
N3 Mo1 N5 C50 -112.9(3) . . . . ?
N7 Mo1 N5 C51 -85.6(3) . . . . ?
N1 Mo1 N5 C51 -9.6(6) . . . . ?
Mo2 Mo1 N5 C51 -177.6(2) . . . . ?
N3 Mo1 N5 C51 73.5(3) . . . . ?
Mo1 Mo2 N6 C50 1.1(2) . . . . ?
N8 Mo2 N6 C50 -91.1(2) . . . . ?
N4 Mo2 N6 C50 107.9(2) . . . . ?
N2 Mo2 N6 C50 -178.5(3) . . . . ?
Mo1 Mo2 N6 C61 171.1(2) . . . . ?
N8 Mo2 N6 C61 78.9(2) . . . . ?
N4 Mo2 N6 C61 -82.2(2) . . . . ?
N2 Mo2 N6 C61 -8.6(5) . . . . ?
N1 Mo1 N7 C70 104.4(3) . . . . ?
Mo2 Mo1 N7 C70 0.8(2) . . . . ?
N5 Mo1 N7 C70 -91.3(2) . . . . ?
N3 Mo1 N7 C70 -175.9(3) . . . . ?
N1 Mo1 N7 C71 -84.5(3) . . . . ?
Mo2 Mo1 N7 C71 171.8(2) . . . . ?
N5 Mo1 N7 C71 79.7(3) . . . . ?
N3 Mo1 N7 C71 -4.9(5) . . . . ?
N6 Mo2 N8 C70 90.0(2) . . . . ?
Mo1 Mo2 N8 C70 -2.2(2) . . . . ?
N4 Mo2 N8 C70 174.6(3) . . . . ?
N2 Mo2 N8 C70 -107.7(2) . . . . ?
N6 Mo2 N8 C81 -82.9(2) . . . . ?
Mo1 Mo2 N8 C81 -175.1(2) . . . . ?
N4 Mo2 N8 C81 1.6(5) . . . . ?
N2 Mo2 N8 C81 79.4(2) . . . . ?
C61 N6 C50 N5 -174.9(3) . . . . ?
Mo2 N6 C50 N5 -4.5(4) . . . . ?
C51 N5 C50 N6 179.6(3) . . . . ?
Mo1 N5 C50 N6 5.7(4) . . . . ?
C50 N5 C51 C52 15.3(6) . . . . ?
Mo1 N5 C51 C52 -171.2(3) . . . . ?
C50 N5 C51 C56 -162.7(4) . . . . ?
Mo1 N5 C51 C56 10.8(5) . . . . ?
C56 C51 C52 C53 3.4(7) . . . . ?
N5 C51 C52 C53 -174.7(4) . . . . ?
C51 C52 C53 C54 -2.4(8) . . . . ?
C52 C53 C54 C55 0.4(8) . . . . ?
C52 C53 C54 O5 178.8(4) . . . . ?
C53 C54 C55 C56 0.5(9) . . . . ?
O5 C54 C55 C56 -178.0(5) . . . . ?
C54 C55 C56 C51 0.6(10) . . . . ?
C52 C51 C56 C55 -2.4(8) . . . . ?
N5 C51 C56 C55 175.8(5) . . . . ?
C50 N6 C61 C66 41.9(5) . . . . ?
Mo2 N6 C61 C66 -128.0(3) . . . . ?
C50 N6 C61 C62 -140.0(3) . . . . ?
Mo2 N6 C61 C62 50.1(4) . . . . ?
C66 C61 C62 C63 -1.9(5) . . . . ?
N6 C61 C62 C63 180.0(3) . . . . ?
C61 C62 C63 C64 1.3(6) . . . . ?
C62 C63 C64 O6 178.9(4) . . . . ?
C62 C63 C64 C65 -0.6(6) . . . . ?
O6 C64 C65 C66 -178.9(4) . . . . ?
C63 C64 C65 C66 0.6(6) . . . . ?
C64 C65 C66 C61 -1.3(6) . . . . ?
C62 C61 C66 C65 1.9(6) . . . . ?
N6 C61 C66 C65 180.0(3) . . . . ?
C71 N7 C70 N8 -174.4(3) . . . . ?
Mo1 N7 C70 N8 -2.7(4) . . . . ?
C81 N8 C70 N7 176.6(3) . . . . ?
Mo2 N8 C70 N7 3.3(4) . . . . ?
C70 N7 C71 C76 -128.5(4) . . . . ?
Mo1 N7 C71 C76 60.4(5) . . . . ?
C70 N7 C71 C72 53.3(5) . . . . ?
Mo1 N7 C71 C72 -117.9(4) . . . . ?
C76 C71 C72 C73 1.7(8) . . . . ?
N7 C71 C72 C73 -180.0(5) . . . . ?
C71 C72 C73 C74 1.8(9) . . . . ?
C72 C73 C74 C75 -3.7(9) . . . . ?
C72 C73 C74 O7 176.7(5) . . . . ?
C73 C74 C75 C76 2.2(8) . . . . ?
O7 C74 C75 C76 -178.2(5) . . . . ?
C72 C71 C76 C75 -3.2(7) . . . . ?
N7 C71 C76 C75 178.5(4) . . . . ?
C74 C75 C76 C71 1.4(7) . . . . ?
C70 N8 C81 C86 155.2(3) . . . . ?
Mo2 N8 C81 C86 -32.0(4) . . . . ?
C70 N8 C81 C82 -27.0(5) . . . . ?
Mo2 N8 C81 C82 145.8(3) . . . . ?
C86 C81 C82 C83 -2.7(5) . . . . ?
N8 C81 C82 C83 179.5(3) . . . . ?
C81 C82 C83 C84 0.5(6) . . . . ?
C82 C83 C84 C85 2.5(6) . . . . ?
C82 C83 C84 O8 -179.0(4) . . . . ?
C83 C84 C85 C86 -3.3(6) . . . . ?
O8 C84 C85 C86 178.4(4) . . . . ?
C82 C81 C86 C85 1.9(5) . . . . ?
N8 C81 C86 C85 179.7(3) . . . . ?
C84 C85 C86 C81 1.1(6) . . . . ?
C103 N1S C91 C92 60.2(4) . . . . ?
C99 N1S C91 C92 -178.6(3) . . . . ?
C95 N1S C91 C92 -57.7(4) . . . . ?
N1S C91 C92 C93 175.9(3) . . . . ?
C91 C92 C93 C94 -66.4(4) . . . . ?
C91 N1S C95 C96 -54.7(4) . . . . ?
C103 N1S C95 C96 -176.4(3) . . . . ?
C99 N1S C95 C96 62.7(4) . . . . ?
N1S C95 C96 C97 -160.7(3) . . . . ?
C95 C96 C97 C98 -57.2(6) . . . . ?
C91 N1S C99 C100 175.2(3) . . . . ?
C103 N1S C99 C100 -63.2(4) . . . . ?
C95 N1S C99 C100 54.3(4) . . . . ?
N1S C99 C100 C101 -179.4(3) . . . . ?
C99 C100 C101 C102 177.1(4) . . . . ?
C91 N1S C103 C104 57.7(4) . . . . ?
C99 N1S C103 C104 -60.1(4) . . . . ?
C95 N1S C103 C104 179.0(3) . . . . ?
N1S C103 C104 C105 -179.1(3) . . . . ?
C103 C104 C105 C106 67.6(5) . . . . ?
C115 N2S C107 C108 178.4(4) . . . . ?
C119 N2S C107 C108 -61.2(4) . . . . ?
C111 N2S C107 C108 57.1(4) . . . . ?
N2S C107 C108 C109 174.2(4) . . . . ?
C107 C108 C109 C110 175.9(4) . . . . ?
C115 N2S C111 C112 -59.1(5) . . . . ?
C119 N2S C111 C112 179.9(3) . . . . ?
C107 N2S C111 C112 58.8(4) . . . . ?
N2S C111 C112 C113 -174.2(3) . . . . ?
C111 C112 C113 C114 179.7(4) . . . . ?
C119 N2S C115 C116 59.0(4) . . . . ?
C107 N2S C115 C116 179.7(3) . . . . ?
C111 N2S C115 C116 -59.4(4) . . . . ?
N2S C115 C116 C117 -173.1(4) . . . . ?
C115 C116 C117 C118 -175.7(5) . . . . ?
C115 N2S C119 C120 59.6(5) . . . . ?
C107 N2S C119 C120 -57.8(4) . . . . ?
C111 N2S C119 C120 -178.8(3) . . . . ?
N2S C119 C120 C121 -178.0(4) . . . . ?
C119 C120 C121 C122 -179.4(5) . . . . ?
C53 C54 O5 C57 1.8(7) . . . . ?
C55 C54 O5 C57 -179.8(5) . . . . ?
C65 C64 O6 C67 -4.5(6) . . . . ?
C63 C64 O6 C67 176.0(4) . . . . ?
C73 C74 O7 C77 -172.1(5) . . . . ?
C75 C74 O7 C77 8.3(8) . . . . ?
C85 C84 O8 C87 -11.5(7) . . . . ?
C83 C84 O8 C87 170.1(5) . . . . ?
